data_4038696
loop_
_publ_author_name
'Song, Wei-Hong'
'Shi, Jia'
'Chen, Xiaohong'
'Song, Guoyong'

_publ_section_title
;
 Silver-Catalyzed Remote C5-H Selenylation of Indoles.
;
_journal_name_full 'The Journal of organic chemistry'
_journal_paper_doi 10.1021/acs.joc.0c00921
_journal_year 2020
_chemical_formula_moiety 'C20 H20 Cl N O Se'
_chemical_formula_sum 'C20 H20 Cl N O Se'
_chemical_formula_weight 404.78
_space_group_crystal_system monoclinic
_space_group_IT_number 14
_space_group_name_Hall '-P 2yn'
_space_group_name_H-M_alt 'P 1 21/n 1'
_atom_sites_solution_hydrogens geom
_atom_sites_solution_primary direct
_atom_sites_solution_secondary difmap
_audit_creation_date 2019-01-18
_audit_creation_method
;
  Olex2 1.1
  (compiled 2011.02.15 svn.r1672, GUI svn.r3494)
;
_cell_angle_alpha 90.00
_cell_angle_beta 96.970(3)
_cell_angle_gamma 90.00
_cell_formula_units_Z 4
_cell_length_a 5.6868(2)
_cell_length_b 14.0452(10)
_cell_length_c 22.1678(7)
_cell_measurement_reflns_used 2705
_cell_measurement_temperature 110.10(10)
_cell_measurement_theta_max 29.1180
_cell_measurement_theta_min 3.6940
_cell_volume 1757.51(15)
_computing_cell_refinement
;
CrysAlisPro, Agilent Technologies,
Version 1.171.37.35 (release 13-08-2014 CrysAlis171 .NET)
(compiled Aug 13 2014,18:06:01)
;
_computing_data_collection
;
CrysAlisPro, Agilent Technologies,
Version 1.171.37.35 (release 13-08-2014 CrysAlis171 .NET)
(compiled Aug 13 2014,18:06:01)
;
_computing_data_reduction
;
CrysAlisPro, Agilent Technologies,
Version 1.171.37.35 (release 13-08-2014 CrysAlis171 .NET)
(compiled Aug 13 2014,18:06:01)
;
_computing_molecular_graphics
;
O. V. Dolomanov, L. J. Bourhis, R. J. Gildea, J. A. K. Howard and H. Puschmann,
OLEX2: a complete structure solution, refinement and analysis program.
J. Appl. Cryst. (2009). 42, 339-341.
;
_computing_publication_material
;
O. V. Dolomanov, L. J. Bourhis, R. J. Gildea, J. A. K. Howard and H. Puschmann,
OLEX2: a complete structure solution, refinement and analysis program.
J. Appl. Cryst. (2009). 42, 339-341.
;
_computing_structure_refinement 'SHELXL-97 (Sheldrick, 1997)'
_computing_structure_solution 'A short history of SHELX (Sheldrick, 2007)/Bruker'
_diffrn_ambient_environment N~2~
_diffrn_ambient_temperature 110.10(10)
_diffrn_detector 'CCD plate'
_diffrn_detector_area_resol_mean 16.0971
_diffrn_detector_type Eos
_diffrn_measured_fraction_theta_full 0.9955
_diffrn_measured_fraction_theta_max 0.8497
_diffrn_measurement_details
;
#__ type_ start__ end____ width___ exp.time_
  1 omega  -24.00   23.00   1.0000    6.0000
omega____ theta____ kappa____ phi______ frames
    -      -13.4210  -99.0000  -90.0000 47

#__ type_ start__ end____ width___ exp.time_
  2 omega  -46.00   75.00   1.0000    6.0000
omega____ theta____ kappa____ phi______ frames
    -       18.7335    0.0000   60.0000 121

#__ type_ start__ end____ width___ exp.time_
  3 omega  -19.00    9.00   1.0000    6.0000
omega____ theta____ kappa____ phi______ frames
    -      -13.4210  -99.0000   90.0000 28

#__ type_ start__ end____ width___ exp.time_
  4 omega    0.00   39.00   1.0000    6.0000
omega____ theta____ kappa____ phi______ frames
    -      -13.4210   57.0000 -180.0000 39
;
_diffrn_measurement_device 'four-circle diffractometer'
_diffrn_measurement_device_type 'Xcalibur, Eos, Gemini'
_diffrn_measurement_method '\w scans'
_diffrn_orient_matrix_UB_11 -0.0396920000
_diffrn_orient_matrix_UB_12 0.0478086000
_diffrn_orient_matrix_UB_13 -0.0036993000
_diffrn_orient_matrix_UB_21 0.0677924000
_diffrn_orient_matrix_UB_22 0.0123708000
_diffrn_orient_matrix_UB_23 0.0279190000
_diffrn_orient_matrix_UB_31 0.0983106000
_diffrn_orient_matrix_UB_32 0.0107416000
_diffrn_orient_matrix_UB_33 -0.0156897000
_diffrn_radiation_monochromator graphite
_diffrn_radiation_probe x-ray
_diffrn_radiation_type 'Mo K\a'
_diffrn_radiation_wavelength 0.71073
_diffrn_reflns_av_R_equivalents 0.0332
_diffrn_reflns_av_unetI/netI 0.0495
_diffrn_reflns_limit_h_max 6
_diffrn_reflns_limit_h_min -7
_diffrn_reflns_limit_k_max 12
_diffrn_reflns_limit_k_min -17
_diffrn_reflns_limit_l_max 27
_diffrn_reflns_limit_l_min -20
_diffrn_reflns_number 7939
_diffrn_reflns_theta_full 26.00
_diffrn_reflns_theta_max 26.00
_diffrn_reflns_theta_min 3.44
_diffrn_source 'Enhance (Mo) X-ray Source'
_exptl_absorpt_coefficient_mu 2.295
_exptl_absorpt_correction_T_max 1.00000
_exptl_absorpt_correction_T_min 0.46038
_exptl_absorpt_correction_type multi-scan
_exptl_absorpt_process_details
;
CrysAlisPro, Agilent Technologies,
Version 1.171.37.35 (release 13-08-2014 CrysAlis171 .NET)
(compiled Aug 13 2014,18:06:01)
Empirical absorption correction using spherical harmonics,
 implemented in SCALE3 ABSPACK scaling algorithm.
;
_exptl_crystal_colour colorless
_exptl_crystal_density_diffrn 1.530
_exptl_crystal_density_method 'not measured'
_exptl_crystal_description block
_exptl_crystal_F_000 824
_exptl_crystal_size_max 0.40
_exptl_crystal_size_mid 0.37
_exptl_crystal_size_min 0.03
_refine_diff_density_max 0.599
_refine_diff_density_min -0.418
_refine_diff_density_rms 0.079
_refine_ls_extinction_method none
_refine_ls_goodness_of_fit_ref 1.042
_refine_ls_hydrogen_treatment mixed
_refine_ls_matrix_type full
_refine_ls_number_parameters 221
_refine_ls_number_reflns 3434
_refine_ls_number_restraints 0
_refine_ls_restrained_S_all 1.042
_refine_ls_R_factor_all 0.0446
_refine_ls_R_factor_gt 0.0348
_refine_ls_shift/su_max 0.001
_refine_ls_shift/su_mean 0.000
_refine_ls_structure_factor_coef Fsqd
_refine_ls_weighting_details 'calc w=1/[\s^2^(Fo^2^)+(0.0306P)^2^+0.3647P] where P=(Fo^2^+2Fc^2^)/3'
_refine_ls_weighting_scheme calc
_refine_ls_wR_factor_gt 0.0713
_refine_ls_wR_factor_ref 0.0760
_reflns_number_gt 2939
_reflns_number_total 3434
_reflns_threshold_expression >2sigma(I)
_cod_data_source_file jo0c00921_si_002.cif
_cod_data_source_block exp_5798
_cod_database_code 4038696
_reflns_odcompleteness_completeness 99.55
_reflns_odcompleteness_iscentric 1
_reflns_odcompleteness_theta 26.32

loop_
_space_group_symop_id
_space_group_symop_operation_xyz
1 'x, y, z'
2 '-x+1/2, y+1/2, -z+1/2'
3 '-x, -y, -z'
4 'x-1/2, -y-1/2, z-1/2'

loop_
_atom_site_label
_atom_site_type_symbol
_atom_site_fract_x
_atom_site_fract_y
_atom_site_fract_z
_atom_site_U_iso_or_equiv
_atom_site_adp_type
_atom_site_occupancy
_atom_site_symmetry_multiplicity
_atom_site_calc_flag
_atom_site_refinement_flags
_atom_site_disorder_assembly
_atom_site_disorder_group
Se1 Se 0.47806(4) 0.78038(2) 0.168882(11) 0.01782(10) Uani 1 1 d . . .
Cl1 Cl -0.29145(10) 0.86889(5) -0.06297(3) 0.02120(17) Uani 1 1 d . . .
O1 O -0.1141(3) 0.94142(14) 0.31193(8) 0.0207(4) Uani 1 1 d . . .
C12 C 0.1401(4) 0.7838(2) 0.25386(11) 0.0154(6) Uani 1 1 d . . .
H12 H 0.1625 0.8508 0.2532 0.018 Uiso 1 1 calc R . .
C7 C 0.2688(4) 0.7236(2) 0.22078(11) 0.0167(6) Uani 1 1 d . . .
C14 C -0.1823(4) 0.7811(2) 0.32900(11) 0.0144(6) Uani 1 1 d . . .
C1 C 0.2431(4) 0.8058(2) 0.10050(11) 0.0157(6) Uani 1 1 d . . .
N1 N -0.2273(3) 0.62136(16) 0.32406(9) 0.0151(5) Uani 1 1 d . . .
C15 C -0.1962(4) 0.8821(2) 0.34434(11) 0.0145(6) Uani 1 1 d . . .
C5 C 0.1337(4) 0.8905(2) 0.00629(11) 0.0174(6) Uani 1 1 d . . .
H5 H 0.1715 0.9344 -0.0237 0.021 Uiso 1 1 calc R . .
C3 C -0.1404(4) 0.7802(2) 0.04309(12) 0.0176(6) Uani 1 1 d . . .
H3 H -0.2897 0.7490 0.0383 0.021 Uiso 1 1 calc R . .
C4 C -0.0842(4) 0.8448(2) 0.00028(11) 0.0163(6) Uani 1 1 d . . .
C2 C 0.0235(4) 0.7611(2) 0.09337(12) 0.0178(6) Uani 1 1 d . . .
H2 H -0.0149 0.7170 0.1232 0.021 Uiso 1 1 calc R . .
C11 C -0.0242(4) 0.7428(2) 0.28832(11) 0.0138(6) Uani 1 1 d . . .
C8 C 0.2446(4) 0.6244(2) 0.22222(11) 0.0168(6) Uani 1 1 d . . .
H8 H 0.3410 0.5855 0.2002 0.020 Uiso 1 1 calc R . .
C6 C 0.2958(4) 0.8711(2) 0.05693(11) 0.0171(6) Uani 1 1 d . . .
H6 H 0.4445 0.9028 0.0618 0.021 Uiso 1 1 calc R . .
C9 C 0.0812(4) 0.5824(2) 0.25554(11) 0.0180(6) Uani 1 1 d . . .
H9 H 0.0614 0.5153 0.2566 0.022 Uiso 1 1 calc R . .
C17 C -0.5731(4) 0.9014(2) 0.39261(12) 0.0223(6) Uani 1 1 d . . .
H17A H -0.6410 0.9351 0.3559 0.033 Uiso 1 1 calc R . .
H17B H -0.6412 0.9267 0.4279 0.033 Uiso 1 1 calc R . .
H17C H -0.6090 0.8333 0.3883 0.033 Uiso 1 1 calc R . .
C16 C -0.3022(4) 0.9157(2) 0.40175(11) 0.0156(6) Uani 1 1 d . . .
C13 C -0.3004(4) 0.7030(2) 0.34845(11) 0.0158(6) Uani 1 1 d . . .
H13 H -0.4177 0.7062 0.3755 0.019 Uiso 1 1 calc R . .
C19 C -0.2503(5) 1.0218(2) 0.41053(12) 0.0227(6) Uani 1 1 d . . .
H19A H -0.0786 1.0317 0.4180 0.034 Uiso 1 1 calc R . .
H19B H -0.3244 1.0453 0.4453 0.034 Uiso 1 1 calc R . .
H19C H -0.3145 1.0566 0.3739 0.034 Uiso 1 1 calc R . .
C18 C -0.1907(4) 0.8610(2) 0.45822(11) 0.0194(6) Uani 1 1 d . . .
H18A H -0.2330 0.7935 0.4540 0.029 Uiso 1 1 calc R . .
H18B H -0.2501 0.8870 0.4945 0.029 Uiso 1 1 calc R . .
H18C H -0.0180 0.8677 0.4621 0.029 Uiso 1 1 calc R . .
C10 C -0.0529(4) 0.6435(2) 0.28740(11) 0.0148(6) Uani 1 1 d . . .
C20 C -0.3162(5) 0.5258(2) 0.33369(12) 0.0192(6) Uani 1 1 d . . .
H20A H -0.1954 0.4894 0.3593 0.029 Uiso 1 1 calc R . .
H20B H -0.3528 0.4937 0.2944 0.029 Uiso 1 1 calc R . .
H20C H -0.4601 0.5300 0.3538 0.029 Uiso 1 1 calc R . .

loop_
_atom_site_aniso_label
_atom_site_aniso_U_11
_atom_site_aniso_U_22
_atom_site_aniso_U_33
_atom_site_aniso_U_23
_atom_site_aniso_U_13
_atom_site_aniso_U_12
Se1 0.01312(14) 0.02561(19) 0.01485(15) 0.00099(12) 0.00223(10) -0.00118(11)
Cl1 0.0174(3) 0.0282(4) 0.0173(3) 0.0012(3) -0.0012(2) 0.0014(3)
O1 0.0245(10) 0.0177(12) 0.0210(10) 0.0028(8) 0.0078(8) -0.0005(9)
C12 0.0164(13) 0.0149(16) 0.0142(13) -0.0010(11) -0.0012(10) -0.0008(11)
C7 0.0141(12) 0.0245(18) 0.0112(12) -0.0011(11) -0.0001(10) 0.0007(12)
C14 0.0148(12) 0.0170(16) 0.0110(12) 0.0012(11) -0.0004(10) 0.0013(11)
C1 0.0142(12) 0.0191(16) 0.0142(13) -0.0059(11) 0.0026(10) 0.0010(11)
N1 0.0177(11) 0.0139(13) 0.0138(11) 0.0006(9) 0.0027(9) -0.0012(9)
C15 0.0086(11) 0.0198(16) 0.0148(13) 0.0000(11) -0.0001(10) 0.0017(11)
C5 0.0187(13) 0.0181(16) 0.0159(13) -0.0006(11) 0.0040(11) -0.0003(12)
C3 0.0102(12) 0.0220(17) 0.0213(14) -0.0026(12) 0.0046(10) -0.0027(11)
C4 0.0183(13) 0.0182(16) 0.0119(13) -0.0046(11) -0.0002(10) 0.0033(11)
C2 0.0193(13) 0.0184(16) 0.0164(13) 0.0004(11) 0.0050(11) -0.0001(12)
C11 0.0144(12) 0.0153(15) 0.0107(12) 0.0005(11) -0.0019(10) 0.0025(11)
C8 0.0172(13) 0.0196(17) 0.0134(13) -0.0017(11) 0.0010(10) 0.0050(12)
C6 0.0125(12) 0.0193(16) 0.0195(14) -0.0022(12) 0.0025(10) -0.0028(11)
C9 0.0222(13) 0.0142(16) 0.0169(13) -0.0011(11) -0.0005(11) 0.0022(12)
C17 0.0198(13) 0.0241(18) 0.0235(15) -0.0048(13) 0.0047(11) 0.0038(12)
C16 0.0146(12) 0.0174(16) 0.0146(13) -0.0033(11) 0.0015(10) 0.0021(11)
C13 0.0156(12) 0.0208(17) 0.0110(12) 0.0007(11) 0.0010(10) 0.0014(11)
C19 0.0258(14) 0.0207(17) 0.0216(15) -0.0044(12) 0.0033(12) 0.0003(13)
C18 0.0232(14) 0.0199(17) 0.0153(13) -0.0017(12) 0.0041(11) 0.0000(12)
C10 0.0144(12) 0.0173(16) 0.0117(12) -0.0021(11) -0.0030(10) -0.0004(11)
C20 0.0241(14) 0.0149(16) 0.0185(14) -0.0003(11) 0.0018(11) -0.0017(12)

loop_
_atom_type_symbol
_atom_type_description
_atom_type_scat_dispersion_real
_atom_type_scat_dispersion_imag
_atom_type_scat_source
C C 0.0033 0.0016 'International Tables Vol C Tables 4.2.6.8 and 6.1.1.4'
H H 0.0000 0.0000 'International Tables Vol C Tables 4.2.6.8 and 6.1.1.4'
Cl Cl 0.1484 0.1585 'International Tables Vol C Tables 4.2.6.8 and 6.1.1.4'
N N 0.0061 0.0033 'International Tables Vol C Tables 4.2.6.8 and 6.1.1.4'
O O 0.0106 0.0060 'International Tables Vol C Tables 4.2.6.8 and 6.1.1.4'
Se Se -0.0929 2.2259 'International Tables Vol C Tables 4.2.6.8 and 6.1.1.4'

loop_
_geom_angle_atom_site_label_1
_geom_angle_atom_site_label_2
_geom_angle_atom_site_label_3
_geom_angle
_geom_angle_site_symmetry_1
_geom_angle_site_symmetry_3
_geom_angle_publ_flag
C7 Se1 C1 97.30(11) . . ?
C7 C12 H12 121.0 . . ?
C7 C12 C11 117.9(3) . . ?
C11 C12 H12 121.0 . . ?
C12 C7 Se1 117.9(2) . . ?
C12 C7 C8 122.4(2) . . ?
C8 C7 Se1 119.68(19) . . ?
C11 C14 C15 123.9(2) . . ?
C13 C14 C15 130.9(2) . . ?
C13 C14 C11 105.2(2) . . ?
C2 C1 Se1 122.2(2) . . ?
C2 C1 C6 119.1(2) . . ?
C6 C1 Se1 118.76(18) . . ?
C13 N1 C10 108.6(2) . . ?
C13 N1 C20 126.3(2) . . ?
C10 N1 C20 125.1(2) . . ?
O1 C15 C14 119.1(2) . . ?
O1 C15 C16 119.2(2) . . ?
C14 C15 C16 121.6(2) . . ?
C4 C5 H5 120.5 . . ?
C4 C5 C6 118.9(2) . . ?
C6 C5 H5 120.5 . . ?
C4 C3 H3 120.3 . . ?
C4 C3 C2 119.4(2) . . ?
C2 C3 H3 120.3 . . ?
C5 C4 Cl1 119.6(2) . . ?
C3 C4 Cl1 119.3(2) . . ?
C3 C4 C5 121.2(2) . . ?
C1 C2 H2 119.7 . . ?
C3 C2 C1 120.6(3) . . ?
C3 C2 H2 119.7 . . ?
C12 C11 C14 133.8(3) . . ?
C12 C11 C10 119.0(2) . . ?
C10 C11 C14 107.3(2) . . ?
C7 C8 H8 119.7 . . ?
C9 C8 C7 120.6(2) . . ?
C9 C8 H8 119.7 . . ?
C1 C6 H6 119.6 . . ?
C5 C6 C1 120.8(2) . . ?
C5 C6 H6 119.6 . . ?
C8 C9 H9 121.6 . . ?
C8 C9 C10 116.8(3) . . ?
C10 C9 H9 121.6 . . ?
H17A C17 H17B 109.5 . . ?
H17A C17 H17C 109.5 . . ?
H17B C17 H17C 109.5 . . ?
C16 C17 H17A 109.5 . . ?
C16 C17 H17B 109.5 . . ?
C16 C17 H17C 109.5 . . ?
C17 C16 C15 109.6(2) . . ?
C19 C16 C15 108.3(2) . . ?
C19 C16 C17 108.6(2) . . ?
C19 C16 C18 109.2(2) . . ?
C18 C16 C15 110.7(2) . . ?
C18 C16 C17 110.4(2) . . ?
C14 C13 H13 124.4 . . ?
N1 C13 C14 111.3(2) . . ?
N1 C13 H13 124.4 . . ?
C16 C19 H19A 109.5 . . ?
C16 C19 H19B 109.5 . . ?
C16 C19 H19C 109.5 . . ?
H19A C19 H19B 109.5 . . ?
H19A C19 H19C 109.5 . . ?
H19B C19 H19C 109.5 . . ?
C16 C18 H18A 109.5 . . ?
C16 C18 H18B 109.5 . . ?
C16 C18 H18C 109.5 . . ?
H18A C18 H18B 109.5 . . ?
H18A C18 H18C 109.5 . . ?
H18B C18 H18C 109.5 . . ?
N1 C10 C11 107.6(2) . . ?
N1 C10 C9 129.1(3) . . ?
C9 C10 C11 123.2(2) . . ?
N1 C20 H20A 109.5 . . ?
N1 C20 H20B 109.5 . . ?
N1 C20 H20C 109.5 . . ?
H20A C20 H20B 109.5 . . ?
H20A C20 H20C 109.5 . . ?
H20B C20 H20C 109.5 . . ?

loop_
_geom_bond_atom_site_label_1
_geom_bond_atom_site_label_2
_geom_bond_distance
_geom_bond_site_symmetry_2
_geom_bond_publ_flag
Se1 C7 1.926(3) . ?
Se1 C1 1.928(3) . ?
Cl1 C4 1.752(2) . ?
O1 C15 1.229(3) . ?
C12 H12 0.9500 . ?
C12 C7 1.385(4) . ?
C12 C11 1.400(3) . ?
C7 C8 1.401(4) . ?
C14 C15 1.464(4) . ?
C14 C11 1.451(3) . ?
C14 C13 1.382(4) . ?
C1 C2 1.390(4) . ?
C1 C6 1.390(4) . ?
N1 C13 1.354(3) . ?
N1 C10 1.392(3) . ?
N1 C20 1.459(3) . ?
C15 C16 1.546(3) . ?
C5 H5 0.9500 . ?
C5 C4 1.388(4) . ?
C5 C6 1.390(3) . ?
C3 H3 0.9500 . ?
C3 C4 1.379(4) . ?
C3 C2 1.390(4) . ?
C2 H2 0.9500 . ?
C11 C10 1.405(4) . ?
C8 H8 0.9500 . ?
C8 C9 1.387(4) . ?
C6 H6 0.9500 . ?
C9 H9 0.9500 . ?
C9 C10 1.395(3) . ?
C17 H17A 0.9800 . ?
C17 H17B 0.9800 . ?
C17 H17C 0.9800 . ?
C17 C16 1.542(3) . ?
C16 C19 1.528(4) . ?
C16 C18 1.538(3) . ?
C13 H13 0.9500 . ?
C19 H19A 0.9800 . ?
C19 H19B 0.9800 . ?
C19 H19C 0.9800 . ?
C18 H18A 0.9800 . ?
C18 H18B 0.9800 . ?
C18 H18C 0.9800 . ?
C20 H20A 0.9800 . ?
C20 H20B 0.9800 . ?
C20 H20C 0.9800 . ?

loop_
_geom_torsion_atom_site_label_1
_geom_torsion_atom_site_label_2
_geom_torsion_atom_site_label_3
_geom_torsion_atom_site_label_4
_geom_torsion
_geom_torsion_site_symmetry_1
_geom_torsion_site_symmetry_2
_geom_torsion_site_symmetry_3
_geom_torsion_site_symmetry_4
_geom_torsion_publ_flag
Se1 C7 C8 C9 -174.87(19) . . . . ?
Se1 C1 C2 C3 -179.13(19) . . . . ?
Se1 C1 C6 C5 178.86(19) . . . . ?
O1 C15 C16 C17 110.8(3) . . . . ?
O1 C15 C16 C19 -7.4(3) . . . . ?
O1 C15 C16 C18 -127.2(2) . . . . ?
C12 C7 C8 C9 2.6(4) . . . . ?
C12 C11 C10 N1 -179.0(2) . . . . ?
C12 C11 C10 C9 2.5(4) . . . . ?
C7 Se1 C1 C2 -17.9(2) . . . . ?
C7 Se1 C1 C6 162.2(2) . . . . ?
C7 C12 C11 C14 177.9(3) . . . . ?
C7 C12 C11 C10 -0.6(4) . . . . ?
C7 C8 C9 C10 -0.7(4) . . . . ?
C14 C15 C16 C17 -71.7(3) . . . . ?
C14 C15 C16 C19 170.0(2) . . . . ?
C14 C15 C16 C18 50.3(3) . . . . ?
C14 C11 C10 N1 2.1(3) . . . . ?
C14 C11 C10 C9 -176.4(2) . . . . ?
C1 Se1 C7 C12 -82.3(2) . . . . ?
C1 Se1 C7 C8 95.2(2) . . . . ?
C15 C14 C11 C12 -1.7(4) . . . . ?
C15 C14 C11 C10 177.0(2) . . . . ?
C15 C14 C13 N1 -177.9(2) . . . . ?
C4 C5 C6 C1 1.0(4) . . . . ?
C4 C3 C2 C1 -0.5(4) . . . . ?
C2 C1 C6 C5 -1.1(4) . . . . ?
C2 C3 C4 Cl1 -179.88(19) . . . . ?
C2 C3 C4 C5 0.5(4) . . . . ?
C11 C12 C7 Se1 175.64(18) . . . . ?
C11 C12 C7 C8 -1.9(4) . . . . ?
C11 C14 C15 O1 17.4(4) . . . . ?
C11 C14 C15 C16 -160.1(2) . . . . ?
C11 C14 C13 N1 0.7(3) . . . . ?
C8 C9 C10 N1 -180.0(2) . . . . ?
C8 C9 C10 C11 -1.8(4) . . . . ?
C6 C1 C2 C3 0.8(4) . . . . ?
C6 C5 C4 Cl1 179.62(19) . . . . ?
C6 C5 C4 C3 -0.7(4) . . . . ?
C13 C14 C15 O1 -164.2(2) . . . . ?
C13 C14 C15 C16 18.3(4) . . . . ?
C13 C14 C11 C12 179.6(3) . . . . ?
C13 C14 C11 C10 -1.7(3) . . . . ?
C13 N1 C10 C11 -1.7(3) . . . . ?
C13 N1 C10 C9 176.6(2) . . . . ?
C10 N1 C13 C14 0.6(3) . . . . ?
C20 N1 C13 C14 -178.9(2) . . . . ?
C20 N1 C10 C11 177.8(2) . . . . ?
C20 N1 C10 C9 -3.8(4) . . . . ?
